data_1563127
loop_
_publ_author_name
'Popa, Karin'
'Wallez, Gilles'
'Bregiroux, Damien'
'Loiseau, Pascal'

_publ_section_title
;
 MIIGe(PO4)2 (M=Ca, Sr, Ba): Crystal structure, phase transitions and
 thermal expansion
;
_journal_issue 10
_journal_name_full 'Journal of Solid State Chemistry'
_journal_page_first 2629
_journal_page_last 2634
_journal_paper_doi 10.1016/j.jssc.2011.07.037
_journal_volume 184
_journal_year 2011
_chemical_formula_moiety 'Ge O8 P2, Sr'
_chemical_formula_structural SrGe(PO4)2
_chemical_formula_sum 'Ge O8 P2 Sr'
_chemical_formula_weight 350.16
_chemical_name_common 'beta-Strontium Germanium Diphosphate'
_chemical_name_systematic
;
Strontium Germanium Diphosphate
;
_space_group_IT_number 12
_space_group_name_Hall '-C 2y'
_space_group_name_H-M_alt 'C 1 2/m 1'
_symmetry_cell_setting monoclinic
_symmetry_space_group_name_Hall '-C 2y'
_symmetry_space_group_name_H-M 'C 1 2/m 1'
_cell_angle_alpha 90.00000
_cell_angle_beta 94.064(4)
_cell_angle_gamma 90.00000
_cell_formula_units_Z 2
_cell_length_a 7.8695(5)
_cell_length_b 5.0724(4)
_cell_length_c 7.3566(5)
_cell_measurement_temperature 473
_cell_volume 292.92(4)
_computing_structure_refinement FULLPROF
_computing_structure_solution SHELXS
_diffrn_ambient_temperature 293
_diffrn_detector PixCell
_diffrn_detector_type 'PixCell '
_diffrn_measurement_device_type 'Panalytical X'Pert Pro'
_diffrn_measurement_method theta-2theta
_diffrn_radiation_monochromator Ge
_diffrn_radiation_type CuK\a
_diffrn_radiation_wavelength 1.5418
_diffrn_reflns_limit_h_max 9
_diffrn_reflns_limit_h_min 0
_diffrn_reflns_limit_k_max 6
_diffrn_reflns_limit_k_min 0
_diffrn_reflns_limit_l_max 8
_diffrn_reflns_limit_l_min 0
_diffrn_reflns_theta_max 70.00
_diffrn_reflns_theta_min 6.00
_diffrn_source 'X-ray tube'
_exptl_absorpt_coefficient_mu 23.817
_exptl_crystal_density_diffrn 3.970
_exptl_crystal_F_000 328.0
_pd_char_colour white
_pd_char_particle_morphology powder
_pd_instr_location ' 'LCMCP Chimie ParisTech''
_pd_meas_2theta_range_inc 0.013130
_pd_meas_2theta_range_max 129.99300
_pd_meas_2theta_range_min 9.01056
_pd_meas_number_of_points 9215
_pd_meas_scan_method cont
_pd_proc_2theta_range_inc 0.013130
_pd_proc_2theta_range_max 129.99300
_pd_proc_2theta_range_min 9.01056
_pd_proc_ls_background_function 'interpolation between selected points'
_pd_proc_ls_pref_orient_corr no
_pd_proc_ls_profile_function pseudo-Voigt
_pd_proc_ls_prof_R_factor 9.1912
_pd_proc_ls_prof_wR_expected 2.9685
_pd_proc_ls_prof_wR_factor 12.9220
_pd_proc_wavelength 1.540600
_pd_spec_mounting ' ?'
_pd_spec_mount_mode reflection
_pd_spec_shape flat_sheet
_refine_diff_density_max 0.101
_refine_diff_density_min -0.089
_refine_ls_goodness_of_fit_all 18.9487
_refine_ls_number_parameters 34
_refine_ls_number_reflns 312
_refine_ls_number_restraints 3
_refine_ls_R_I_factor 4.4493
_refine_ls_shift/su_max 0.035
_refine_ls_shift/su_mean 0.007
_reflns_number_observed 312
_reflns_number_total 312
_cod_data_source_file JSSC-2011-184-2629.cif
_cod_data_source_block 3
_cod_depositor_comments
;
The following automatic conversions were performed:

data item '_symmetry_cell_setting' value 'Monoclinic' was changed to
'monoclinic' in accordance with the built-in table derived from the
CIF Core dictionary named 'cif_core.dic' version 2.4.5 last updated
on 2014-11-21.

Automatic conversion script
Id: cif_fix_values 8369 2020-08-20 11:38:08Z andrius 
;
_cod_original_cell_volume 292.92(3)
_cod_original_sg_symbol_H-M 'C 2/M'
_cod_database_code 1563127

loop_
_symmetry_equiv_pos_as_xyz
x,y,z
-x,y,-z
-x,-y,-z
x,-y,z
x+1/2,y+1/2,z
-x+1/2,y+1/2,-z
-x+1/2,-y+1/2,-z
x+1/2,-y+1/2,z

loop_
_atom_site_label
_atom_site_fract_x
_atom_site_fract_y
_atom_site_fract_z
_atom_site_U_iso_or_equiv
_atom_site_occupancy
_atom_site_adp_type
_atom_site_type_symbol
Ge 0.00000 0.00000 0.00000 0.0089(8) 1.00000 Uani Ge
Sr 0.00000 0.00000 0.50000 0.0183(8) 1.00000 Uani Sr
P 0.3665(2) 0.00000 0.2060(2) 0.0091(4) 1.00000 Uiso P
O1 0.2320(5) 0.00000 0.0467(5) 0.0129(12) 1.00000 Uiso O
O2 0.3095(5) 0.00000 0.3977(5) 0.0140(12) 1.00000 Uiso O
O3 0.4812(4) 0.2471(5) 0.1868(3) 0.0118(8) 1.00000 Uiso O

loop_
_atom_site_aniso_label
_atom_site_aniso_U_11
_atom_site_aniso_U_22
_atom_site_aniso_U_33
_atom_site_aniso_U_12
_atom_site_aniso_U_13
_atom_site_aniso_U_23
_atom_site_aniso_type_symbol
Ge 0.0092(8) 0.0058(8) 0.0118(8) 0.00000 0.0015(6) 0.00000 Ge
Sr 0.0167(7) 0.0286(9) 0.0096(7) 0.00000 0.0085(5) 0.00000 Sr

loop_
_atom_type_symbol
_atom_type_scat_Cromer_Mann_a1
_atom_type_scat_Cromer_Mann_b1
_atom_type_scat_Cromer_Mann_a2
_atom_type_scat_Cromer_Mann_b2
_atom_type_scat_Cromer_Mann_a3
_atom_type_scat_Cromer_Mann_b3
_atom_type_scat_Cromer_Mann_a4
_atom_type_scat_Cromer_Mann_b4
_atom_type_scat_Cromer_Mann_c
_atom_type_scat_dispersion_real
_atom_type_scat_dispersion_imag
_atom_type_scat_source
sr 17.56630 1.55640 9.81840 14.09880 5.42200 0.16640 2.66940 132.37601 2.50640 -0.46500 1.82000 International_Tables_for_Crystallography_Vol.C(1991)_Tables_6.1.1.4_and_6.1.1.5
ge 16.08160 2.85090 6.37470 0.25160 3.70680 11.44680 3.68300 54.76250 2.13130 -1.16300 0.88600 International_Tables_for_Crystallography_Vol.C(1991)_Tables_6.1.1.4_and_6.1.1.5
p 6.43450 1.90670 4.17910 27.15700 1.78000 0.52600 1.49080 68.16450 1.11490 0.28300 0.43400 International_Tables_for_Crystallography_Vol.C(1991)_Tables_6.1.1.4_and_6.1.1.5
o 3.04850 13.27710 2.28680 5.70110 1.54630 0.32390 0.86700 32.90890 0.25080 0.04700 0.03200 International_Tables_for_Crystallography_Vol.C(1991)_Tables_6.1.1.4_and_6.1.1.5

loop_
_geom_angle_atom_site_label_1
_geom_angle_atom_site_label_2
_geom_angle_atom_site_label_3
_geom_angle
_geom_angle_site_symmetry_1
_geom_angle_site_symmetry_3
O1 Ge O1 180.0(4) 7_555 8_555
O1 Ge O3 89.5(2) 7_555 13_555
O1 Ge O3 90.5(2) 7_555 14_655
O1 Ge O3 90.5(2) 7_555 15_665
O1 Ge O3 89.5(2) 7_555 16_565
O1 Ge O3 90.5(2) 8_555 13_555
O1 Ge O3 89.5(2) 8_555 14_655
O1 Ge O3 89.5(2) 8_555 15_665
O1 Ge O3 90.5(2) 8_555 16_565
O3 Ge O3 94.70(18) 13_555 14_655
O3 Ge O3 180.0(2) 13_555 15_665
O3 Ge O3 85.30(18) 13_555 16_565
O3 Ge O3 85.30(18) 14_655 15_665
O3 Ge O3 180.0(2) 14_655 16_565
O3 Ge O3 94.70(18) 15_665 16_565
O1 P O2 118.9(4) 6_555 9_555
O1 P O3 107.8(3) 6_555 10_555
O1 P O3 107.8(3) 6_555 13_555
O2 P O3 107.3(3) 9_555 10_555
O2 P O3 107.3(3) 9_555 13_555
O3 P O3 107.2(3) 10_555 13_555

loop_
_geom_bond_atom_site_label_1
_geom_bond_atom_site_label_2
_geom_bond_distance
_geom_bond_site_symmetry_2
Ge P 3.1616(15) .
Ge P 3.1616(15) 2_555
Ge P 3.1715(9) 5_445
Ge P 3.1715(9) 5_455
Ge P 3.1715(9) 6_545
Ge P 3.1715(9) 6_555
Ge O1 1.834(4) .
Ge O1 1.834(4) 2_555
Ge O3 1.893(2) 5_445
Ge O3 1.893(2) 6_545
Ge O3 1.893(2) 7_555
Ge O3 1.893(2) 8_455
Sr P 3.4485(10) 5_445
Sr P 3.4485(10) 5_455
Sr P 3.4485(10) 6_546
Sr P 3.4485(10) 6_556
Sr O2 2.600(4) .
Sr O2 2.600(4) 2_556
Sr O2 3.014(2) 5_445
Sr O2 3.014(2) 5_455
Sr O2 3.014(2) 6_546
Sr O2 3.014(2) 6_556
Sr O3 2.632(2) 5_445
Sr O3 2.632(2) 6_546
Sr O3 2.632(2) 7_556
Sr O3 2.632(2) 8_455
P Ge 3.1616(15) .
P Ge 3.1715(9) 5_545
P Ge 3.1715(9) 5_555
P Sr 3.4485(10) 5_545
P Sr 3.4485(10) 5_555
P O1 1.522(4) .
P O2 1.510(4) .
P O3 1.557(3) .
P O3 1.557(3) 4_555
